data_7115392
loop_
_publ_author_name
'Estela Haldon'
'Eleuterio Alvarez'
'M. Carmen Nicasio'
'Pedro J. Perez'

_publ_section_title
;
 1,2,3-Triazoles from carbonyl azides and alkynes: filling the gap
;
_journal_name_full Chem.Commun.
_journal_page_first 8978
_journal_paper_doi 10.1039/C4cc03614J
_journal_volume 50
_journal_year 2014
_chemical_formula_moiety 'C13 H14 N4 O2'
_chemical_formula_sum 'C13 H14 N4 O2'
_chemical_formula_weight 258.28
_chemical_name_systematic
;
  ?
;
_space_group_IT_number 4
_symmetry_cell_setting monoclinic
_symmetry_space_group_name_Hall 'P 2yb'
_symmetry_space_group_name_H-M 'P 1 21 1'
_atom_sites_solution_hydrogens geom
_atom_sites_solution_primary direct
_atom_sites_solution_secondary difmap
_audit_creation_method SHELXL-97
_cell_angle_alpha 90.00
_cell_angle_beta 104.2270(10)
_cell_angle_gamma 90.00
_cell_formula_units_Z 4
_cell_length_a 8.1976(5)
_cell_length_b 12.7958(7)
_cell_length_c 11.9888(6)
_cell_measurement_reflns_used 4644
_cell_measurement_temperature 173(2)
_cell_measurement_theta_max 28.74
_cell_measurement_theta_min 2.37
_cell_volume 1218.99(12)
_computing_cell_refinement 'APEX2 Software Suite (Bruker, 2007)'
_computing_data_collection 'APEX2 Software Suite (Bruker, 2007)'
_computing_data_reduction 'APEX2 Software Suite (Bruker, 2007)'
_computing_molecular_graphics 'SHELXTL (Sheldrick, 2008)'
_computing_publication_material 'SHELXTL and publCIF (Westrip, 2010)'
_computing_structure_refinement 'SHELXL97 (Sheldrick, 2008)'
_computing_structure_solution 'SIR2002 (Burla et al., 2003)'
_diffrn_ambient_temperature 173(2)
_diffrn_detector_area_resol_mean 8.26
_diffrn_measured_fraction_theta_full 0.994
_diffrn_measured_fraction_theta_max 0.994
_diffrn_measurement_device_type
;
  Bruker-Nonius X8kappa APEX II CCD area detector'
;
_diffrn_measurement_method 'phi and omega scans with narrow frames'
_diffrn_radiation_monochromator graphite
_diffrn_radiation_source 'fine-focus sealed tube'
_diffrn_radiation_type MoK\a
_diffrn_radiation_wavelength 0.71073
_diffrn_reflns_av_R_equivalents 0.0246
_diffrn_reflns_av_sigmaI/netI 0.0172
_diffrn_reflns_limit_h_max 9
_diffrn_reflns_limit_h_min -9
_diffrn_reflns_limit_k_max 15
_diffrn_reflns_limit_k_min -14
_diffrn_reflns_limit_l_max 14
_diffrn_reflns_limit_l_min -11
_diffrn_reflns_number 11401
_diffrn_reflns_theta_full 25.25
_diffrn_reflns_theta_max 25.25
_diffrn_reflns_theta_min 3.02
_diffrn_standards_decay_% 0
_exptl_absorpt_coefficient_mu 0.099
_exptl_absorpt_correction_T_max 0.9662
_exptl_absorpt_correction_T_min 0.9542
_exptl_absorpt_correction_type multi-scan
_exptl_absorpt_process_details
;
program SADABS, Bruker (2001).
;
_exptl_crystal_colour colourless
_exptl_crystal_density_diffrn 1.407
_exptl_crystal_density_method 'not measured'
_exptl_crystal_description needle
_exptl_crystal_F_000 544
_exptl_crystal_size_max 0.50
_exptl_crystal_size_mid 0.40
_exptl_crystal_size_min 0.35
_refine_diff_density_max 0.131
_refine_diff_density_min -0.270
_refine_diff_density_rms 0.052
_refine_ls_extinction_method none
_refine_ls_goodness_of_fit_ref 1.060
_refine_ls_hydrogen_treatment constr
_refine_ls_matrix_type full
_refine_ls_number_parameters 344
_refine_ls_number_reflns 2164
_refine_ls_number_restraints 1
_refine_ls_restrained_S_all 1.059
_refine_ls_R_factor_all 0.0332
_refine_ls_R_factor_gt 0.0295
_refine_ls_shift/su_max 0.000
_refine_ls_shift/su_mean 0.000
_refine_ls_structure_factor_coef Fsqd
_refine_ls_weighting_details 'calc w=1/[\s^2^(Fo^2^)+(0.0496P)^2^+0.1403P] where P=(Fo^2^+2Fc^2^)/3'
_refine_ls_weighting_scheme calc
_refine_ls_wR_factor_gt 0.0727
_refine_ls_wR_factor_ref 0.0744
_reflns_number_gt 2022
_reflns_number_total 2164
_reflns_threshold_expression >2sigma(I)
_cod_data_source_file c4cc03614j2.cif
_cod_data_source_block 1
_cod_original_sg_symbol_H-M 'P 21'
_cod_database_code 7115392

loop_
_symmetry_equiv_pos_as_xyz
'x, y, z'
'-x, y+1/2, -z'

loop_
_atom_site_label
_atom_site_type_symbol
_atom_site_fract_x
_atom_site_fract_y
_atom_site_fract_z
_atom_site_U_iso_or_equiv
_atom_site_adp_type
_atom_site_occupancy
_atom_site_symmetry_multiplicity
_atom_site_calc_flag
_atom_site_refinement_flags
O1 O 1.1765(2) 0.45793(13) 0.83261(16) 0.0317(4) Uani 1 1 d .
O2 O 1.0318(2) 0.10325(14) 0.72996(16) 0.0399(5) Uani 1 1 d .
N1 N 0.9331(2) 0.49191(15) 0.70094(16) 0.0221(4) Uani 1 1 d .
N2 N 0.7623(2) 0.47864(16) 0.66523(18) 0.0271(4) Uani 1 1 d .
N3 N 0.7003(2) 0.56423(16) 0.61373(17) 0.0268(4) Uani 1 1 d .
N4 N 1.0052(2) 0.31974(16) 0.77206(17) 0.0261(5) Uani 1 1 d .
C1 C 1.0476(3) 0.42048(18) 0.7740(2) 0.0235(5) Uani 1 1 d .
C2 C 0.8650(3) 0.26362(19) 0.6957(2) 0.0320(6) Uani 1 1 d .
H2A H 0.8059 0.3107 0.6332 0.038 Uiso 1 1 calc R
H2B H 0.7836 0.2411 0.7397 0.038 Uiso 1 1 calc R
C3 C 0.9310(3) 0.1690(2) 0.6447(2) 0.0379(6) Uani 1 1 d .
H3A H 0.8346 0.1283 0.5994 0.045 Uiso 1 1 calc R
H3B H 0.9986 0.1928 0.5915 0.045 Uiso 1 1 calc R
C4 C 1.1710(3) 0.1601(2) 0.7954(2) 0.0354(6) Uani 1 1 d .
H4A H 1.2392 0.1868 0.7440 0.042 Uiso 1 1 calc R
H4B H 1.2429 0.1131 0.8526 0.042 Uiso 1 1 calc R
C5 C 1.1127(3) 0.2503(2) 0.8566(2) 0.0330(6) Uani 1 1 d .
H5A H 1.0489 0.2236 0.9109 0.040 Uiso 1 1 calc R
H5B H 1.2113 0.2896 0.9012 0.040 Uiso 1 1 calc R
C6 C 0.9757(3) 0.58884(17) 0.67182(19) 0.0234(5) Uani 1 1 d .
H6 H 1.0851 0.6187 0.6874 0.028 Uiso 1 1 calc R
C7 C 0.8281(3) 0.63399(17) 0.61548(19) 0.0222(5) Uani 1 1 d .
C8 C 0.7952(3) 0.73808(18) 0.5619(2) 0.0233(5) Uani 1 1 d .
C9 C 0.9234(3) 0.8127(2) 0.5796(2) 0.0278(5) Uani 1 1 d .
H9 H 1.0304 0.7974 0.6290 0.033 Uiso 1 1 calc R
C10 C 0.8949(3) 0.90896(19) 0.5253(2) 0.0303(6) Uani 1 1 d .
H10 H 0.9823 0.9596 0.5382 0.036 Uiso 1 1 calc R
C11 C 0.7399(3) 0.9318(2) 0.4525(2) 0.0313(6) Uani 1 1 d .
H11 H 0.7212 0.9975 0.4146 0.038 Uiso 1 1 calc R
C12 C 0.6127(3) 0.8584(2) 0.4354(2) 0.0325(6) Uani 1 1 d .
H12 H 0.5062 0.8739 0.3855 0.039 Uiso 1 1 calc R
C13 C 0.6390(3) 0.76252(19) 0.4904(2) 0.0281(5) Uani 1 1 d .
H13 H 0.5498 0.7132 0.4791 0.034 Uiso 1 1 calc R
O3 O 0.3281(2) 0.70396(14) 0.68200(16) 0.0347(4) Uani 1 1 d .
O4 O 0.5658(2) 1.05816(13) 0.75904(16) 0.0382(4) Uani 1 1 d .
N5 N 0.5663(2) 0.66836(15) 0.81876(17) 0.0238(4) Uani 1 1 d .
N6 N 0.7363(2) 0.68415(15) 0.85623(18) 0.0275(5) Uani 1 1 d .
N7 N 0.8000(2) 0.59879(15) 0.90707(17) 0.0275(4) Uani 1 1 d .
N8 N 0.4886(2) 0.84269(17) 0.76193(17) 0.0283(5) Uani 1 1 d .
C14 C 0.4508(3) 0.74100(19) 0.7487(2) 0.0258(5) Uani 1 1 d .
C15 C 0.6000(3) 0.89472(19) 0.8618(2) 0.0323(6) Uani 1 1 d .
H15A H 0.6854 0.8446 0.9037 0.039 Uiso 1 1 calc R
H15B H 0.5334 0.9195 0.9152 0.039 Uiso 1 1 calc R
C16 C 0.6856(3) 0.9857(2) 0.8208(3) 0.0378(6) Uani 1 1 d .
H16A H 0.7599 1.0211 0.8877 0.045 Uiso 1 1 calc R
H16B H 0.7563 0.9600 0.7705 0.045 Uiso 1 1 calc R
C17 C 0.4637(4) 1.0090(2) 0.6601(2) 0.0397(6) Uani 1 1 d .
H17A H 0.5355 0.9867 0.6090 0.048 Uiso 1 1 calc R
H17B H 0.3812 1.0603 0.6174 0.048 Uiso 1 1 calc R
C18 C 0.3706(3) 0.9156(2) 0.6891(2) 0.0341(6) Uani 1 1 d .
H18A H 0.2857 0.9387 0.7300 0.041 Uiso 1 1 calc R
H18B H 0.3110 0.8799 0.6174 0.041 Uiso 1 1 calc R
C19 C 0.5260(3) 0.57037(18) 0.84476(19) 0.0243(5) Uani 1 1 d .
H19 H 0.4177 0.5390 0.8270 0.029 Uiso 1 1 calc R
C20 C 0.6749(3) 0.52638(18) 0.9020(2) 0.0235(5) Uani 1 1 d .
C21 C 0.7108(3) 0.42139(19) 0.9510(2) 0.0239(5) Uani 1 1 d .
C22 C 0.6038(3) 0.3383(2) 0.9106(2) 0.0289(6) Uani 1 1 d .
H22 H 0.5061 0.3493 0.8501 0.035 Uiso 1 1 calc R
C23 C 0.6382(3) 0.2396(2) 0.9577(2) 0.0332(6) Uani 1 1 d .
H23 H 0.5643 0.1831 0.9294 0.040 Uiso 1 1 calc R
C24 C 0.7802(3) 0.2229(2) 1.0461(2) 0.0326(6) Uani 1 1 d .
H24 H 0.8040 0.1551 1.0782 0.039 Uiso 1 1 calc R
C25 C 0.8866(3) 0.3048(2) 1.0872(2) 0.0338(6) Uani 1 1 d .
H25 H 0.9834 0.2933 1.1484 0.041 Uiso 1 1 calc R
C26 C 0.8541(3) 0.4036(2) 1.0404(2) 0.0296(6) Uani 1 1 d .
H26 H 0.9290 0.4595 1.0690 0.036 Uiso 1 1 calc R

loop_
_atom_site_aniso_label
_atom_site_aniso_U_11
_atom_site_aniso_U_22
_atom_site_aniso_U_33
_atom_site_aniso_U_23
_atom_site_aniso_U_13
_atom_site_aniso_U_12
O1 0.0235(9) 0.0283(10) 0.0384(11) 0.0010(7) -0.0018(8) -0.0041(7)
O2 0.0462(11) 0.0236(9) 0.0467(12) -0.0016(8) 0.0050(9) 0.0012(8)
N1 0.0191(9) 0.0231(10) 0.0237(11) -0.0041(8) 0.0045(8) -0.0023(8)
N2 0.0206(10) 0.0274(11) 0.0309(12) -0.0009(9) 0.0018(8) -0.0029(8)
N3 0.0226(10) 0.0271(10) 0.0288(11) 0.0003(9) 0.0027(8) -0.0008(9)
N4 0.0302(11) 0.0223(11) 0.0239(12) -0.0015(8) 0.0028(9) -0.0011(8)
C1 0.0223(11) 0.0230(11) 0.0257(13) -0.0005(10) 0.0072(10) 0.0003(10)
C2 0.0303(12) 0.0249(12) 0.0376(16) -0.0027(11) 0.0024(11) -0.0046(10)
C3 0.0468(15) 0.0262(13) 0.0375(16) -0.0060(11) 0.0043(12) -0.0029(12)
C4 0.0337(13) 0.0299(13) 0.0423(16) 0.0045(11) 0.0087(11) 0.0028(11)
C5 0.0394(14) 0.0281(13) 0.0290(15) 0.0055(11) 0.0035(11) 0.0009(11)
C6 0.0206(11) 0.0227(12) 0.0277(13) -0.0026(9) 0.0072(9) -0.0026(9)
C7 0.0227(12) 0.0225(11) 0.0216(13) -0.0033(9) 0.0056(10) 0.0002(9)
C8 0.0233(11) 0.0243(12) 0.0231(13) -0.0041(9) 0.0073(10) 0.0017(9)
C9 0.0261(12) 0.0266(12) 0.0282(14) 0.0000(10) 0.0024(11) 0.0014(10)
C10 0.0319(12) 0.0235(12) 0.0353(15) -0.0012(10) 0.0079(11) -0.0025(10)
C11 0.0379(14) 0.0266(13) 0.0299(15) 0.0040(11) 0.0093(11) 0.0068(11)
C12 0.0283(13) 0.0332(14) 0.0343(16) -0.0015(11) 0.0043(12) 0.0100(11)
C13 0.0236(12) 0.0273(12) 0.0328(15) -0.0040(10) 0.0057(10) 0.0020(10)
O3 0.0227(9) 0.0314(10) 0.0452(12) 0.0010(8) -0.0006(8) -0.0038(7)
O4 0.0485(11) 0.0246(9) 0.0390(11) -0.0003(8) 0.0057(9) -0.0001(8)
N5 0.0189(9) 0.0232(10) 0.0292(11) 0.0007(8) 0.0054(8) -0.0021(8)
N6 0.0198(9) 0.0284(11) 0.0333(12) -0.0010(9) 0.0044(8) -0.0020(8)
N7 0.0248(10) 0.0268(10) 0.0296(12) -0.0022(8) 0.0045(8) -0.0013(9)
N8 0.0301(11) 0.0247(11) 0.0271(12) 0.0026(8) 0.0011(9) -0.0024(8)
C14 0.0218(12) 0.0272(13) 0.0290(14) 0.0020(10) 0.0076(11) -0.0036(10)
C15 0.0422(14) 0.0279(13) 0.0237(14) -0.0014(10) 0.0023(11) -0.0012(11)
C16 0.0356(13) 0.0263(13) 0.0495(18) -0.0032(12) 0.0064(12) -0.0008(11)
C17 0.0582(17) 0.0286(13) 0.0307(16) 0.0041(11) 0.0076(13) -0.0005(12)
C18 0.0329(13) 0.0301(13) 0.0332(15) 0.0041(11) -0.0034(11) 0.0037(11)
C19 0.0204(11) 0.0244(11) 0.0286(13) -0.0020(10) 0.0068(10) -0.0031(9)
C20 0.0216(12) 0.0265(12) 0.0228(13) -0.0038(9) 0.0062(10) -0.0006(9)
C21 0.0241(12) 0.0261(12) 0.0229(13) -0.0009(10) 0.0082(10) 0.0037(10)
C22 0.0288(13) 0.0292(13) 0.0271(15) -0.0022(10) 0.0036(11) 0.0015(10)
C23 0.0408(14) 0.0263(13) 0.0340(15) -0.0021(11) 0.0124(12) -0.0017(11)
C24 0.0386(14) 0.0281(14) 0.0344(15) 0.0064(11) 0.0156(12) 0.0101(12)
C25 0.0276(13) 0.0415(16) 0.0313(16) 0.0053(12) 0.0052(11) 0.0125(11)
C26 0.0213(11) 0.0344(14) 0.0327(14) -0.0031(11) 0.0056(10) 0.0021(10)

loop_
_atom_type_symbol
_atom_type_description
_atom_type_scat_dispersion_real
_atom_type_scat_dispersion_imag
_atom_type_scat_source
C C 0.0033 0.0000 'International Tables Vol C Tables 4.2.6.8 and 6.1.1.4'
H H 0.0000 0.0000 'International Tables Vol C Tables 4.2.6.8 and 6.1.1.4'
N N 0.0061 0.0000 'International Tables Vol C Tables 4.2.6.8 and 6.1.1.4'
O O 0.0106 0.0000 'International Tables Vol C Tables 4.2.6.8 and 6.1.1.4'

loop_
_geom_angle_atom_site_label_1
_geom_angle_atom_site_label_2
_geom_angle_atom_site_label_3
_geom_angle
C4 O2 C3 109.95(19)
C6 N1 N2 109.92(19)
C6 N1 C1 124.42(19)
N2 N1 C1 125.01(18)
N3 N2 N1 107.16(18)
N2 N3 C7 109.45(18)
C1 N4 C5 117.6(2)
C1 N4 C2 130.1(2)
C5 N4 C2 112.3(2)
O1 C1 N4 125.2(2)
O1 C1 N1 116.4(2)
N4 C1 N1 118.3(2)
N4 C2 C3 109.9(2)
N4 C2 H2A 109.7
C3 C2 H2A 109.7
N4 C2 H2B 109.7
C3 C2 H2B 109.7
H2A C2 H2B 108.2
O2 C3 C2 112.6(2)
O2 C3 H3A 109.1
C2 C3 H3A 109.1
O2 C3 H3B 109.1
C2 C3 H3B 109.1
H3A C3 H3B 107.8
O2 C4 C5 110.8(2)
O2 C4 H4A 109.5
C5 C4 H4A 109.5
O2 C4 H4B 109.5
C5 C4 H4B 109.5
H4A C4 H4B 108.1
N4 C5 C4 109.6(2)
N4 C5 H5A 109.7
C4 C5 H5A 109.7
N4 C5 H5B 109.7
C4 C5 H5B 109.7
H5A C5 H5B 108.2
N1 C6 C7 105.16(19)
N1 C6 H6 127.4
C7 C6 H6 127.4
C6 C7 N3 108.3(2)
C6 C7 C8 130.1(2)
N3 C7 C8 121.6(2)
C13 C8 C9 119.0(2)
C13 C8 C7 120.9(2)
C9 C8 C7 120.1(2)
C10 C9 C8 120.2(2)
C10 C9 H9 119.9
C8 C9 H9 119.9
C11 C10 C9 120.4(2)
C11 C10 H10 119.8
C9 C10 H10 119.8
C12 C11 C10 119.5(2)
C12 C11 H11 120.2
C10 C11 H11 120.2
C11 C12 C13 120.6(2)
C11 C12 H12 119.7
C13 C12 H12 119.7
C12 C13 C8 120.3(2)
C12 C13 H13 119.8
C8 C13 H13 119.8
C16 O4 C17 109.69(19)
C19 N5 N6 110.33(19)
C19 N5 C14 124.74(19)
N6 N5 C14 124.46(18)
N7 N6 N5 106.85(18)
N6 N7 C20 109.73(18)
C14 N8 C18 116.6(2)
C14 N8 C15 127.9(2)
C18 N8 C15 112.5(2)
O3 C14 N8 125.9(2)
O3 C14 N5 116.8(2)
N8 C14 N5 117.3(2)
N8 C15 C16 109.2(2)
N8 C15 H15A 109.8
C16 C15 H15A 109.8
N8 C15 H15B 109.8
C16 C15 H15B 109.8
H15A C15 H15B 108.3
O4 C16 C15 111.0(2)
O4 C16 H16A 109.4
C15 C16 H16A 109.4
O4 C16 H16B 109.4
C15 C16 H16B 109.4
H16A C16 H16B 108.0
O4 C17 C18 112.8(2)
O4 C17 H17A 109.0
C18 C17 H17A 109.0
O4 C17 H17B 109.0
C18 C17 H17B 109.0
H17A C17 H17B 107.8
N8 C18 C17 110.2(2)
N8 C18 H18A 109.6
C17 C18 H18A 109.6
N8 C18 H18B 109.6
C17 C18 H18B 109.6
H18A C18 H18B 108.1
N5 C19 C20 105.0(2)
N5 C19 H19 127.5
C20 C19 H19 127.5
C19 C20 N7 108.0(2)
C19 C20 C21 130.2(2)
N7 C20 C21 121.8(2)
C22 C21 C26 118.8(2)
C22 C21 C20 121.0(2)
C26 C21 C20 120.2(2)
C23 C22 C21 120.6(2)
C23 C22 H22 119.7
C21 C22 H22 119.7
C24 C23 C22 120.1(3)
C24 C23 H23 120.0
C22 C23 H23 120.0
C25 C24 C23 119.8(2)
C25 C24 H24 120.1
C23 C24 H24 120.1
C24 C25 C26 120.6(2)
C24 C25 H25 119.7
C26 C25 H25 119.7
C25 C26 C21 120.1(3)
C25 C26 H26 119.9
C21 C26 H26 119.9

loop_
_geom_bond_atom_site_label_1
_geom_bond_atom_site_label_2
_geom_bond_distance
O1 C1 1.215(3)
O2 C4 1.416(3)
O2 C3 1.422(3)
N1 C6 1.357(3)
N1 N2 1.370(3)
N1 C1 1.442(3)
N2 N3 1.298(3)
N3 C7 1.372(3)
N4 C1 1.334(3)
N4 C5 1.468(3)
N4 C2 1.469(3)
C2 C3 1.515(3)
C2 H2A 0.9900
C2 H2B 0.9900
C3 H3A 0.9900
C3 H3B 0.9900
C4 C5 1.507(4)
C4 H4A 0.9900
C4 H4B 0.9900
C5 H5A 0.9900
C5 H5B 0.9900
C6 C7 1.361(3)
C6 H6 0.9500
C7 C8 1.474(3)
C8 C13 1.391(3)
C8 C9 1.397(3)
C9 C10 1.386(4)
C9 H9 0.9500
C10 C11 1.385(4)
C10 H10 0.9500
C11 C12 1.381(4)
C11 H11 0.9500
C12 C13 1.384(4)
C12 H12 0.9500
C13 H13 0.9500
O3 C14 1.216(3)
O4 C16 1.419(3)
O4 C17 1.420(3)
N5 C19 1.352(3)
N5 N6 1.370(3)
N5 C14 1.441(3)
N6 N7 1.296(3)
N7 C20 1.373(3)
N8 C14 1.338(3)
N8 C18 1.467(3)
N8 C15 1.475(3)
C15 C16 1.503(4)
C15 H15A 0.9900
C15 H15B 0.9900
C16 H16A 0.9900
C16 H16B 0.9900
C17 C18 1.504(4)
C17 H17A 0.9900
C17 H17B 0.9900
C18 H18A 0.9900
C18 H18B 0.9900
C19 C20 1.366(3)
C19 H19 0.9500
C20 C21 1.467(3)
C21 C22 1.387(3)
C21 C26 1.401(4)
C22 C23 1.385(4)
C22 H22 0.9500
C23 C24 1.384(4)
C23 H23 0.9500
C24 C25 1.375(4)
C24 H24 0.9500
C25 C26 1.382(4)
C25 H25 0.9500
C26 H26 0.9500

loop_
_geom_torsion_atom_site_label_1
_geom_torsion_atom_site_label_2
_geom_torsion_atom_site_label_3
_geom_torsion_atom_site_label_4
_geom_torsion
C6 N1 N2 N3 0.9(2)
C1 N1 N2 N3 171.98(19)
N1 N2 N3 C7 -0.2(2)
C5 N4 C1 O1 7.3(3)
C2 N4 C1 O1 -171.6(2)
C5 N4 C1 N1 -172.85(19)
C2 N4 C1 N1 8.2(3)
C6 N1 C1 O1 17.2(3)
N2 N1 C1 O1 -152.6(2)
C6 N1 C1 N4 -162.6(2)
N2 N1 C1 N4 27.6(3)
C1 N4 C2 C3 128.0(3)
C5 N4 C2 C3 -51.0(3)
C4 O2 C3 C2 -59.0(3)
N4 C2 C3 O2 53.5(3)
C3 O2 C4 C5 61.3(3)
C1 N4 C5 C4 -125.1(2)
C2 N4 C5 C4 54.0(3)
O2 C4 C5 N4 -58.8(3)
N2 N1 C6 C7 -1.2(2)
C1 N1 C6 C7 -172.32(18)
N1 C6 C7 N3 1.0(2)
N1 C6 C7 C8 -178.8(2)
N2 N3 C7 C6 -0.5(2)
N2 N3 C7 C8 179.31(19)
C6 C7 C8 C13 168.2(2)
N3 C7 C8 C13 -11.6(3)
C6 C7 C8 C9 -9.7(4)
N3 C7 C8 C9 170.6(2)
C13 C8 C9 C10 -0.7(3)
C7 C8 C9 C10 177.2(2)
C8 C9 C10 C11 -0.5(4)
C9 C10 C11 C12 0.9(4)
C10 C11 C12 C13 0.0(4)
C11 C12 C13 C8 -1.2(4)
C9 C8 C13 C12 1.6(3)
C7 C8 C13 C12 -176.3(2)
C19 N5 N6 N7 -1.6(2)
C14 N5 N6 N7 -174.07(19)
N5 N6 N7 C20 1.0(2)
C18 N8 C14 O3 0.0(3)
C15 N8 C14 O3 158.9(2)
C18 N8 C14 N5 179.4(2)
C15 N8 C14 N5 -21.7(3)
C19 N5 C14 O3 -22.9(3)
N6 N5 C14 O3 148.6(2)
C19 N5 C14 N8 157.7(2)
N6 N5 C14 N8 -30.9(3)
C14 N8 C15 C16 147.0(2)
C18 N8 C15 C16 -53.3(3)
C17 O4 C16 C15 -61.7(3)
N8 C15 C16 O4 58.7(3)
C16 O4 C17 C18 59.1(3)
C14 N8 C18 C17 -147.3(2)
C15 N8 C18 C17 50.5(3)
O4 C17 C18 N8 -53.3(3)
N6 N5 C19 C20 1.5(2)
C14 N5 C19 C20 173.97(19)
N5 C19 C20 N7 -0.9(2)
N5 C19 C20 C21 -179.7(2)
N6 N7 C20 C19 -0.1(2)
N6 N7 C20 C21 178.89(19)
C19 C20 C21 C22 23.2(4)
N7 C20 C21 C22 -155.5(2)
C19 C20 C21 C26 -156.3(2)
N7 C20 C21 C26 25.0(3)
C26 C21 C22 C23 -0.2(3)
C20 C21 C22 C23 -179.7(2)
C21 C22 C23 C24 0.1(4)
C22 C23 C24 C25 0.2(4)
C23 C24 C25 C26 -0.6(4)
C24 C25 C26 C21 0.6(4)
C22 C21 C26 C25 -0.2(3)
C20 C21 C26 C25 179.3(2)
